data_7208982
loop_
_publ_author_name
'Fu, Ruibiao'
'Hu, Shengmin'
'Wu, Xintao'

_publ_section_title
;
 Syntheses, crystal structures, thermal stability, magnetism and
 luminescence of four new metal phosphonates
;
_journal_issue 4
_journal_name_full CrystEngComm
_journal_page_first 802
_journal_paper_doi 10.1039/c2ce26368h
_journal_volume 15
_journal_year 2013
_chemical_formula_sum 'C54 H106 Mn7 N12 O51 P6'
_chemical_formula_weight 2309.91
_chemical_name_systematic
;
?
;
_space_group_IT_number 148
_symmetry_cell_setting rhombohedral
_symmetry_space_group_name_Hall '-R 3'
_symmetry_space_group_name_H-M 'R -3 :H'
_atom_sites_solution_hydrogens geom
_atom_sites_solution_primary direct
_atom_sites_solution_secondary difmap
_audit_creation_method SHELXL-97
_cell_angle_alpha 90.00
_cell_angle_beta 90.00
_cell_angle_gamma 120.00
_cell_formula_units_Z 3
_cell_length_a 22.5060(13)
_cell_length_b 22.5060(13)
_cell_length_c 13.2344(13)
_cell_measurement_reflns_used 4372
_cell_measurement_temperature 293(2)
_cell_measurement_theta_max 27.4624
_cell_measurement_theta_min 3.1356
_cell_volume 5805.4(7)
_computing_cell_refinement 'Bruker XSCANS'
_computing_data_collection 'Bruker XSCANS'
_computing_data_reduction 'Bruker SHELXTL'
_computing_molecular_graphics 'Bruker SHELXTL'
_computing_publication_material 'Bruker SHELXTL'
_computing_structure_refinement 'SHELXL-97 (Sheldrick, 1997)'
_computing_structure_solution 'SHELXS-97 (Sheldrick, 1990)'
_diffrn_ambient_temperature 293(2)
_diffrn_measured_fraction_theta_full 0.999
_diffrn_measured_fraction_theta_max 0.999
_diffrn_measurement_device_type 'Bruker P4'
_diffrn_measurement_method '\w scans'
_diffrn_radiation_monochromator graphite
_diffrn_radiation_source 'fine-focus sealed tube'
_diffrn_radiation_type MoK\a
_diffrn_radiation_wavelength 0.71073
_diffrn_reflns_av_R_equivalents 0.0575
_diffrn_reflns_av_sigmaI/netI 0.0436
_diffrn_reflns_limit_h_max 29
_diffrn_reflns_limit_h_min -29
_diffrn_reflns_limit_k_max 29
_diffrn_reflns_limit_k_min -28
_diffrn_reflns_limit_l_max 17
_diffrn_reflns_limit_l_min -15
_diffrn_reflns_number 15196
_diffrn_reflns_theta_full 27.46
_diffrn_reflns_theta_max 27.46
_diffrn_reflns_theta_min 2.60
_exptl_absorpt_coefficient_mu 1.353
_exptl_absorpt_correction_T_max 1.0000
_exptl_absorpt_correction_T_min 0.9213
_exptl_absorpt_correction_type multi-scan
_exptl_crystal_colour colorless
_exptl_crystal_density_diffrn 1.982
_exptl_crystal_density_method 'not measured'
_exptl_crystal_description prism
_exptl_crystal_F_000 3561
_exptl_crystal_size_max 0.15
_exptl_crystal_size_mid 0.10
_exptl_crystal_size_min 0.10
_refine_diff_density_max 1.543
_refine_diff_density_min -1.151
_refine_diff_density_rms 0.139
_refine_ls_extinction_method none
_refine_ls_goodness_of_fit_ref 1.076
_refine_ls_hydrogen_treatment mixed
_refine_ls_matrix_type full
_refine_ls_number_parameters 197
_refine_ls_number_reflns 2954
_refine_ls_number_restraints 0
_refine_ls_restrained_S_all 1.076
_refine_ls_R_factor_all 0.0929
_refine_ls_R_factor_gt 0.0747
_refine_ls_shift/su_max 0.000
_refine_ls_shift/su_mean 0.000
_refine_ls_structure_factor_coef Fsqd
_refine_ls_weighting_details 'calc w=1/[\s^2^(Fo^2^)+(0.0866P)^2^+85.3069P] where P=(Fo^2^+2Fc^2^)/3'
_refine_ls_weighting_scheme calc
_refine_ls_wR_factor_gt 0.1814
_refine_ls_wR_factor_ref 0.1957
_reflns_number_gt 2405
_reflns_number_total 2954
_reflns_threshold_expression >2sigma(I)
_cod_data_source_file c2ce26368h.txt
_cod_data_source_block 2
_cod_depositor_comments
;
The following automatic conversions were performed:

'_exptl_absorpt_correction_type' value 'Multi-scan' changed to
'multi-scan' according to
/home/saulius/struct/CIF-dictionaries/cif_core.dic dictionary named
'cif_core.dic' version 2.4.2 from 2011-04-26.

Automatic conversion script
Id: cif_fix_values 1891 2012-01-12 08:04:46Z andrius 
;
_cod_original_sg_symbol_H-M R-3
_cod_database_code 7208982

loop_
_symmetry_equiv_pos_as_xyz
'x, y, z'
'-y, x-y, z'
'-x+y, -x, z'
'x+2/3, y+1/3, z+1/3'
'-y+2/3, x-y+1/3, z+1/3'
'-x+y+2/3, -x+1/3, z+1/3'
'x+1/3, y+2/3, z+2/3'
'-y+1/3, x-y+2/3, z+2/3'
'-x+y+1/3, -x+2/3, z+2/3'
'-x, -y, -z'
'y, -x+y, -z'
'x-y, x, -z'
'-x+2/3, -y+1/3, -z+1/3'
'y+2/3, -x+y+1/3, -z+1/3'
'x-y+2/3, x+1/3, -z+1/3'
'-x+1/3, -y+2/3, -z+2/3'
'y+1/3, -x+y+2/3, -z+2/3'
'x-y+1/3, x+2/3, -z+2/3'

loop_
_atom_site_label
_atom_site_type_symbol
_atom_site_fract_x
_atom_site_fract_y
_atom_site_fract_z
_atom_site_U_iso_or_equiv
_atom_site_adp_type
_atom_site_occupancy
_atom_site_symmetry_multiplicity
_atom_site_calc_flag
_atom_site_refinement_flags
Mn1 Mn 0.21314(4) -0.27962(4) 0.03036(7) 0.0261(3) Uani 1 1 d .
Mn2 Mn 0.3333 -0.3333 0.1667 0.0236(4) Uani 1 6 d S
P1 P 0.37730(6) -0.18331(7) 0.05652(11) 0.0243(3) Uani 1 1 d .
O1 O 0.32038(17) -0.25813(17) 0.0723(3) 0.0257(8) Uani 1 1 d .
O2 O 0.4389(2) -0.1799(2) 0.0066(4) 0.0488(13) Uani 1 1 d .
O3 O 0.3939(2) -0.1388(2) 0.1494(3) 0.0390(10) Uani 1 1 d .
O4 O 0.2255(3) -0.2726(2) -0.1424(4) 0.0539(13) Uani 1 1 d .
O5 O 0.2170(3) -0.2157(3) -0.2739(4) 0.0575(14) Uani 1 1 d .
O6 O 0.3333 -0.3333 -0.3333 0.164(12) Uani 1 6 d S
O7 O 0.3652(3) -0.2678(3) -0.4144(5) 0.0735(17) Uani 1 1 d .
O8 O 0.3148(13) -0.2681(17) -0.4961(17) 0.74(5) Uani 1 1 d .
O9 O 0.2738(4) -0.2621(4) -0.4133(7) 0.102(2) Uani 1 1 d .
O10 O 0.3333 -0.3333 -0.5934(13) 0.085(5) Uani 1 3 d S
N1 N 0.2728(2) -0.1642(2) -0.0176(3) 0.0243(9) Uani 1 1 d .
N2 N 0.4030(3) 0.1003(2) 0.0049(4) 0.0376(12) Uani 1 1 d .
C1 C 0.3437(3) -0.1501(3) -0.0386(4) 0.0273(11) Uani 1 1 d .
H2 H 0.3739 -0.1009 -0.0438 0.033 Uiso 1 1 calc R
H1 H 0.3441 -0.1701 -0.1034 0.033 Uiso 1 1 calc R
C2 C 0.2275(3) -0.2211(3) -0.1829(5) 0.0399(14) Uani 1 1 d .
C3 C 0.2412(3) -0.1613(3) -0.1137(4) 0.0330(12) Uani 1 1 d .
H4 H 0.2715 -0.1184 -0.1477 0.040 Uiso 1 1 calc R
H3 H 0.1984 -0.1624 -0.0998 0.040 Uiso 1 1 calc R
C4 C 0.2704(3) -0.1180(3) 0.0606(4) 0.0306(12) Uani 1 1 d .
H5 H 0.2838 -0.1286 0.1248 0.037 Uiso 1 1 calc R
H6 H 0.2233 -0.1282 0.0673 0.037 Uiso 1 1 calc R
C5 C 0.3156(3) -0.0414(3) 0.0410(4) 0.0305(12) Uani 1 1 d .
C6 C 0.2919(3) -0.0019(3) -0.0046(5) 0.0374(13) Uani 1 1 d .
H7 H 0.2463 -0.0218 -0.0242 0.045 Uiso 1 1 calc R
C7 C 0.3368(3) 0.0679(3) -0.0212(5) 0.0393(14) Uani 1 1 d .
H8 H 0.3195 0.0932 -0.0521 0.047 Uiso 1 1 calc R
C8 C 0.3842(3) -0.0079(3) 0.0691(5) 0.0409(15) Uani 1 1 d .
H9 H 0.4025 -0.0320 0.1006 0.049 Uiso 1 1 calc R
C9 C 0.4253(3) 0.0615(3) 0.0500(6) 0.0450(16) Uani 1 1 d .
H10 H 0.4711 0.0826 0.0696 0.054 Uiso 1 1 calc R

loop_
_atom_site_aniso_label
_atom_site_aniso_U_11
_atom_site_aniso_U_22
_atom_site_aniso_U_33
_atom_site_aniso_U_23
_atom_site_aniso_U_13
_atom_site_aniso_U_12
Mn1 0.0221(4) 0.0179(4) 0.0373(5) 0.0029(3) -0.0009(3) 0.0093(3)
Mn2 0.0174(5) 0.0174(5) 0.0360(11) 0.000 0.000 0.0087(3)
P1 0.0172(6) 0.0192(6) 0.0369(8) 0.0062(5) 0.0018(5) 0.0093(5)
O1 0.0187(16) 0.0198(17) 0.037(2) 0.0053(14) -0.0006(14) 0.0082(14)
O2 0.032(2) 0.043(2) 0.084(4) 0.032(2) 0.025(2) 0.028(2)
O3 0.047(3) 0.025(2) 0.042(2) 0.0008(17) -0.0175(19) 0.0160(19)
O4 0.075(4) 0.039(3) 0.051(3) -0.007(2) -0.018(3) 0.030(3)
O5 0.069(4) 0.060(3) 0.044(3) -0.002(2) -0.015(2) 0.032(3)
O6 0.235(19) 0.235(19) 0.022(9) 0.000 0.000 0.117(9)
O7 0.075(4) 0.072(4) 0.076(4) -0.006(3) -0.003(3) 0.039(3)
O8 0.31(3) 0.86(7) 0.34(3) 0.45(4) -0.21(3) -0.23(4)
O9 0.106(6) 0.093(6) 0.089(6) 0.006(4) 0.019(5) 0.037(5)
O10 0.018(2) 0.018(2) 0.219(17) 0.000 0.000 0.0091(12)
N1 0.019(2) 0.021(2) 0.034(2) 0.0038(17) -0.0014(17) 0.0103(17)
N2 0.032(3) 0.023(2) 0.053(3) 0.005(2) 0.006(2) 0.010(2)
C1 0.024(2) 0.025(2) 0.033(3) 0.009(2) 0.007(2) 0.012(2)
C2 0.037(3) 0.041(3) 0.043(4) 0.000(3) -0.008(3) 0.021(3)
C3 0.031(3) 0.029(3) 0.039(3) 0.008(2) -0.007(2) 0.015(2)
C4 0.026(3) 0.025(3) 0.039(3) 0.003(2) 0.002(2) 0.011(2)
C5 0.031(3) 0.025(3) 0.036(3) 0.001(2) 0.003(2) 0.014(2)
C6 0.029(3) 0.029(3) 0.057(4) 0.000(3) -0.001(3) 0.016(2)
C7 0.042(3) 0.031(3) 0.052(4) 0.008(3) 0.004(3) 0.023(3)
C8 0.034(3) 0.025(3) 0.058(4) 0.005(3) -0.012(3) 0.011(2)
C9 0.034(3) 0.027(3) 0.066(5) 0.008(3) -0.005(3) 0.010(3)

loop_
_atom_type_symbol
_atom_type_description
_atom_type_scat_dispersion_real
_atom_type_scat_dispersion_imag
_atom_type_scat_source
C C 0.0033 0.0016 'International Tables Vol C Tables 4.2.6.8 and 6.1.1.4'
H H 0.0000 0.0000 'International Tables Vol C Tables 4.2.6.8 and 6.1.1.4'
N N 0.0061 0.0033 'International Tables Vol C Tables 4.2.6.8 and 6.1.1.4'
O O 0.0106 0.0060 'International Tables Vol C Tables 4.2.6.8 and 6.1.1.4'
P P 0.1023 0.0942 'International Tables Vol C Tables 4.2.6.8 and 6.1.1.4'
Mn Mn 0.3368 0.7283 'International Tables Vol C Tables 4.2.6.8 and 6.1.1.4'

loop_
_geom_angle_atom_site_label_1
_geom_angle_atom_site_label_2
_geom_angle_atom_site_label_3
_geom_angle
_geom_angle_site_symmetry_1
_geom_angle_site_symmetry_3
O2 Mn1 O3 104.5(2) 2_545 15_445
O2 Mn1 O1 91.79(15) 2_545 .
O3 Mn1 O1 85.85(15) 15_445 .
O2 Mn1 O4 83.52(19) 2_545 .
O3 Mn1 O4 170.83(17) 15_445 .
O1 Mn1 O4 98.55(17) . .
O2 Mn1 N1 152.5(2) 2_545 .
O3 Mn1 N1 102.00(16) 15_445 .
O1 Mn1 N1 82.63(13) . .
O4 Mn1 N1 70.80(16) . .
O2 Mn1 N2 88.39(17) 2_545 11
O3 Mn1 N2 91.46(18) 15_445 11
O1 Mn1 N2 177.26(17) . 11
O4 Mn1 N2 84.19(19) . 11
N1 Mn1 N2 98.45(16) . 11
O1 Mn2 O1 88.16(14) . 15_445
O1 Mn2 O1 88.16(14) . 14
O1 Mn2 O1 91.84(14) 15_445 14
O1 Mn2 O1 180.0 . 13_545
O1 Mn2 O1 91.84(14) 15_445 13_545
O1 Mn2 O1 91.84(14) 14 13_545
O1 Mn2 O1 91.84(14) . 2_545
O1 Mn2 O1 88.16(14) 15_445 2_545
O1 Mn2 O1 179.997(1) 14 2_545
O1 Mn2 O1 88.16(14) 13_545 2_545
O1 Mn2 O1 91.84(14) . 3_655
O1 Mn2 O1 180.0 15_445 3_655
O1 Mn2 O1 88.16(14) 14 3_655
O1 Mn2 O1 88.16(14) 13_545 3_655
O1 Mn2 O1 91.84(14) 2_545 3_655
O2 P1 O3 114.1(3) . .
O2 P1 O1 110.9(2) . .
O3 P1 O1 114.3(2) . .
O2 P1 C1 103.8(3) . .
O3 P1 C1 107.9(2) . .
O1 P1 C1 104.8(2) . .
P1 O1 Mn2 123.5(2) . .
P1 O1 Mn1 114.41(18) . .
Mn2 O1 Mn1 119.99(15) . .
P1 O2 Mn1 139.3(3) . 3_655
P1 O3 Mn1 133.1(2) . 14
C2 O4 Mn1 115.8(4) . .
O7 O6 O7 96.9(3) 15_444 .
O7 O6 O7 96.9(3) 15_444 2_545
O7 O6 O7 83.1(3) . 2_545
O7 O6 O7 83.1(3) 15_444 14_554
O7 O6 O7 96.9(3) . 14_554
O7 O6 O7 179.996(1) 2_545 14_554
O7 O6 O7 83.1(3) 15_444 13_544
O7 O6 O7 179.996(1) . 13_544
O7 O6 O7 96.9(3) 2_545 13_544
O7 O6 O7 83.1(3) 14_554 13_544
O7 O6 O7 179.999(1) 15_444 3_655
O7 O6 O7 83.1(3) . 3_655
O7 O6 O7 83.1(3) 2_545 3_655
O7 O6 O7 96.9(3) 14_554 3_655
O7 O6 O7 96.9(3) 13_544 3_655
O8 O7 O6 116.7(8) . .
O9 O8 O7 88.4(12) . .
C3 N1 C4 112.5(4) . .
C3 N1 C1 108.6(4) . .
C4 N1 C1 112.9(4) . .
C3 N1 Mn1 105.2(3) . .
C4 N1 Mn1 112.7(3) . .
C1 N1 Mn1 104.3(3) . .
C7 N2 C9 115.9(5) . .
C7 N2 Mn1 130.9(4) . 12
C9 N2 Mn1 112.9(4) . 12
N1 C1 P1 114.0(3) . .
O5 C2 O4 125.5(6) . .
O5 C2 C3 117.5(6) . .
O4 C2 C3 117.0(6) . .
N1 C3 C2 111.7(4) . .
N1 C4 C5 115.9(5) . .
C6 C5 C8 116.7(5) . .
C6 C5 C4 123.3(5) . .
C8 C5 C4 120.0(5) . .
C5 C6 C7 119.9(6) . .
N2 C7 C6 123.7(6) . .
C9 C8 C5 119.9(6) . .
N2 C9 C8 123.9(6) . .

loop_
_geom_bond_atom_site_label_1
_geom_bond_atom_site_label_2
_geom_bond_distance
_geom_bond_site_symmetry_2
Mn1 O2 2.042(4) 2_545
Mn1 O3 2.074(4) 15_445
Mn1 O1 2.280(3) .
Mn1 O4 2.299(5) .
Mn1 N1 2.337(4) .
Mn1 N2 2.370(5) 11
Mn2 O1 2.237(3) .
Mn2 O1 2.237(3) 15_445
Mn2 O1 2.237(3) 14
Mn2 O1 2.237(3) 13_545
Mn2 O1 2.237(3) 2_545
Mn2 O1 2.237(3) 3_655
P1 O2 1.504(4) .
P1 O3 1.510(5) .
P1 O1 1.537(4) .
P1 C1 1.810(5) .
O2 Mn1 2.042(4) 3_655
O3 Mn1 2.074(4) 14
O4 C2 1.259(8) .
O5 C2 1.244(8) .
O6 O7 1.668(7) 15_444
O6 O7 1.668(7) .
O6 O7 1.668(7) 2_545
O6 O7 1.668(7) 14_554
O6 O7 1.668(7) 13_544
O6 O7 1.668(7) 3_655
O7 O8 1.57(2) .
O8 O9 1.48(4) .
N1 C3 1.473(7) .
N1 C4 1.488(7) .
N1 C1 1.490(6) .
N2 C7 1.337(8) .
N2 C9 1.345(8) .
N2 Mn1 2.370(5) 12
C2 C3 1.526(9) .
C4 C5 1.524(7) .
C5 C6 1.381(8) .
C5 C8 1.389(8) .
C6 C7 1.396(8) .
C8 C9 1.383(8) .
